data_7156441
loop_
_publ_author_name
'Ma, Ziling'
'Wang, Yuanhua'

_publ_section_title
;
 Dirhodium(ii)/P(t-Bu)<sub>3</sub> catalyzed tandem reaction of
 \a,\b-unsaturated aldehydes with arylboronic acids.
;
_journal_issue 40
_journal_name_full 'Organic &amp; biomolecular chemistry'
_journal_page_first 7470
_journal_page_last 7476
_journal_paper_doi 10.1039/c8ob01997e
_journal_volume 16
_journal_year 2018
_chemical_formula_moiety 'C44 H66 O8 P2 Rh2'
_chemical_formula_sum 'C44 H66 O8 P2 Rh2'
_chemical_formula_weight 990.72
_space_group_crystal_system triclinic
_space_group_IT_number 2
_space_group_name_Hall '-P 1'
_space_group_name_H-M_alt 'P -1'
_symmetry_space_group_name_Hall '-P 1'
_symmetry_space_group_name_H-M 'P -1'
_atom_sites_solution_hydrogens geom
_atom_sites_solution_primary direct
_audit_creation_date 2017-10-26
_audit_creation_method
;
Olex2 1.2
(compiled 2017.03.28 svn.r3405 for OlexSys, GUI svn.r5337)
;
_audit_update_record
;
2018-05-14 deposited with the CCDC.
2018-09-20 downloaded from the CCDC.
;
_cell_angle_alpha 86.402(4)
_cell_angle_beta 72.916(4)
_cell_angle_gamma 65.810(5)
_cell_formula_units_Z 1
_cell_length_a 8.9977(4)
_cell_length_b 10.0861(6)
_cell_length_c 14.7007(6)
_cell_measurement_reflns_used 5713
_cell_measurement_temperature 294.24(10)
_cell_measurement_theta_max 72.6410
_cell_measurement_theta_min 5.5810
_cell_volume 1160.73(11)
_computing_cell_refinement
;
CrysAlisPro, Agilent Technologies,
Version 1.171.37.35 (release 13-08-2014 CrysAlis171 .NET)
(compiled Aug 13 2014,18:06:01)
;
_computing_data_collection
;
CrysAlisPro, Agilent Technologies,
Version 1.171.37.35 (release 13-08-2014 CrysAlis171 .NET)
(compiled Aug 13 2014,18:06:01)
;
_computing_data_reduction
;
CrysAlisPro, Agilent Technologies,
Version 1.171.37.35 (release 13-08-2014 CrysAlis171 .NET)
(compiled Aug 13 2014,18:06:01)
;
_computing_molecular_graphics 'Olex2 (Dolomanov et al., 2009)'
_computing_publication_material 'Olex2 (Dolomanov et al., 2009)'
_computing_structure_refinement 'ShelXL (Sheldrick, 2015)'
_computing_structure_solution 'ShelXT (Sheldrick, 2015)'
_diffrn_ambient_environment air
_diffrn_ambient_temperature 294.24(10)
_diffrn_detector 'CCD plate'
_diffrn_detector_area_resol_mean 15.9595
_diffrn_detector_type EosS2
_diffrn_measured_fraction_theta_full 0.999
_diffrn_measured_fraction_theta_max 0.978
_diffrn_measurement_details
;
#__ type_ start__ end____ width___ exp.time_
  1 omega  -34.00   60.00   1.0000    1.0000
omega____ theta____ kappa____ phi______ frames
    -       36.4171  -26.0000   45.0000 94

#__ type_ start__ end____ width___ exp.time_
  2 omega   13.00  107.00   1.0000    1.0000
omega____ theta____ kappa____ phi______ frames
    -       36.4171   26.0000 -150.0000 94

#__ type_ start__ end____ width___ exp.time_
  3 omega   38.00   92.00   1.0000    2.0000
omega____ theta____ kappa____ phi______ frames
    -      108.0000  -26.0000   45.0000 54

#__ type_ start__ end____ width___ exp.time_
  4 omega   85.00  178.00   1.0000    2.0000
omega____ theta____ kappa____ phi______ frames
    -      108.0000   26.0000 -150.0000 93

#__ type_ start__ end____ width___ exp.time_
  5 omega   23.00   90.00   1.0000    1.0000
omega____ theta____ kappa____ phi______ frames
    -       36.4171 -125.0000 -180.0000 67

#__ type_ start__ end____ width___ exp.time_
  6 omega    1.00   75.00   1.0000    1.0000
omega____ theta____ kappa____ phi______ frames
    -       36.4171  -99.0000   90.0000 74

#__ type_ start__ end____ width___ exp.time_
  7 omega   20.00  104.00   1.0000    1.0000
omega____ theta____ kappa____ phi______ frames
    -       36.4171   57.0000   60.0000 84

#__ type_ start__ end____ width___ exp.time_
  8 omega   20.00  104.00   1.0000    1.0000
omega____ theta____ kappa____ phi______ frames
    -       36.4171   57.0000  -30.0000 84

#__ type_ start__ end____ width___ exp.time_
  9 omega  -31.00   63.00   1.0000    1.0000
omega____ theta____ kappa____ phi______ frames
    -       36.4171  -77.0000  150.0000 94

#__ type_ start__ end____ width___ exp.time_
 10 omega   23.00   90.00   1.0000    1.0000
omega____ theta____ kappa____ phi______ frames
    -       36.4171 -125.0000   30.0000 67

#__ type_ start__ end____ width___ exp.time_
 11 omega  -31.00   53.00   1.0000    1.0000
omega____ theta____ kappa____ phi______ frames
    -       36.4171  -57.0000 -150.0000 84

#__ type_ start__ end____ width___ exp.time_
 12 omega   38.00   91.00   1.0000    2.0000
omega____ theta____ kappa____ phi______ frames
    -      108.0000  -30.0000  -90.0000 53

#__ type_ start__ end____ width___ exp.time_
 13 omega   40.00   98.00   1.0000    2.0000
omega____ theta____ kappa____ phi______ frames
    -      108.0000  -45.0000  -30.0000 58

#__ type_ start__ end____ width___ exp.time_
 14 omega   38.00   91.00   1.0000    2.0000
omega____ theta____ kappa____ phi______ frames
    -      108.0000  -30.0000 -150.0000 53

#__ type_ start__ end____ width___ exp.time_
 15 omega   39.00  109.00   1.0000    2.0000
omega____ theta____ kappa____ phi______ frames
    -      108.0000  -94.0000    0.0000 70

#__ type_ start__ end____ width___ exp.time_
 16 omega   38.00  116.00   1.0000    2.0000
omega____ theta____ kappa____ phi______ frames
    -      108.0000 -111.0000 -150.0000 78

#__ type_ start__ end____ width___ exp.time_
 17 omega   37.00  146.00   1.0000    2.0000
omega____ theta____ kappa____ phi______ frames
    -      108.0000  -15.0000 -180.0000 109

#__ type_ start__ end____ width___ exp.time_
 18 omega   38.00  116.00   1.0000    2.0000
omega____ theta____ kappa____ phi______ frames
    -      108.0000 -111.0000  -90.0000 78

#__ type_ start__ end____ width___ exp.time_
 19 omega   38.00   91.00   1.0000    2.0000
omega____ theta____ kappa____ phi______ frames
    -      108.0000  -30.0000    0.0000 53

#__ type_ start__ end____ width___ exp.time_
 20 omega   40.00   98.00   1.0000    2.0000
omega____ theta____ kappa____ phi______ frames
    -      108.0000  -45.0000   60.0000 58

#__ type_ start__ end____ width___ exp.time_
 21 omega   38.00   91.00   1.0000    2.0000
omega____ theta____ kappa____ phi______ frames
    -      108.0000  -30.0000   90.0000 53

#__ type_ start__ end____ width___ exp.time_
 22 omega   40.00   98.00   1.0000    2.0000
omega____ theta____ kappa____ phi______ frames
    -      108.0000  -45.0000  150.0000 58

#__ type_ start__ end____ width___ exp.time_
 23 omega   39.00  109.00   1.0000    2.0000
omega____ theta____ kappa____ phi______ frames
    -      108.0000  -94.0000   90.0000 70

#__ type_ start__ end____ width___ exp.time_
 24 omega   38.00   91.00   1.0000    2.0000
omega____ theta____ kappa____ phi______ frames
    -      108.0000  -30.0000  -60.0000 53

#__ type_ start__ end____ width___ exp.time_
 25 omega   40.00  135.00   1.0000    2.0000
omega____ theta____ kappa____ phi______ frames
    -      108.0000  -77.0000 -120.0000 95

#__ type_ start__ end____ width___ exp.time_
 26 omega   10.00  104.00   1.0000    1.0000
omega____ theta____ kappa____ phi______ frames
    -       36.4171   77.0000   90.0000 94

#__ type_ start__ end____ width___ exp.time_
 27 omega   10.00  104.00   1.0000    1.0000
omega____ theta____ kappa____ phi______ frames
    -       36.4171   77.0000    0.0000 94

#__ type_ start__ end____ width___ exp.time_
 28 omega  -31.00   53.00   1.0000    1.0000
omega____ theta____ kappa____ phi______ frames
    -       36.4171  -57.0000  -90.0000 84

#__ type_ start__ end____ width___ exp.time_
 29 omega   10.00  104.00   1.0000    1.0000
omega____ theta____ kappa____ phi______ frames
    -       36.4171   77.0000  -90.0000 94

#__ type_ start__ end____ width___ exp.time_
 30 omega  -33.00   55.00   1.0000    1.0000
omega____ theta____ kappa____ phi______ frames
    -       36.4171  -38.0000  -30.0000 88

#__ type_ start__ end____ width___ exp.time_
 31 omega   10.00  104.00   1.0000    1.0000
omega____ theta____ kappa____ phi______ frames
    -       36.4171   77.0000  150.0000 94

#__ type_ start__ end____ width___ exp.time_
 32 omega   10.00  104.00   1.0000    1.0000
omega____ theta____ kappa____ phi______ frames
    -       36.4171   77.0000 -150.0000 94
;
_diffrn_measurement_device 'four-circle diffractometer'
_diffrn_measurement_device_type 'New Gemini, Dual, Cu at zero, EosS2'
_diffrn_measurement_method '\w scans'
_diffrn_orient_matrix_UB_11 -0.0036571000
_diffrn_orient_matrix_UB_12 0.1484600000
_diffrn_orient_matrix_UB_13 0.0229322000
_diffrn_orient_matrix_UB_21 -0.1578052000
_diffrn_orient_matrix_UB_22 0.0780252000
_diffrn_orient_matrix_UB_23 -0.0354044000
_diffrn_orient_matrix_UB_31 -0.1168722000
_diffrn_orient_matrix_UB_32 0.0056814000
_diffrn_orient_matrix_UB_33 0.1014532000
_diffrn_radiation_monochromator graphite
_diffrn_radiation_probe x-ray
_diffrn_radiation_type CuK\a
_diffrn_radiation_wavelength 1.54184
_diffrn_reflns_av_R_equivalents 0.0385
_diffrn_reflns_av_unetI/netI 0.0349
_diffrn_reflns_Laue_measured_fraction_full 0.999
_diffrn_reflns_Laue_measured_fraction_max 0.978
_diffrn_reflns_limit_h_max 10
_diffrn_reflns_limit_h_min -11
_diffrn_reflns_limit_k_max 12
_diffrn_reflns_limit_k_min -12
_diffrn_reflns_limit_l_max 18
_diffrn_reflns_limit_l_min -11
_diffrn_reflns_number 12821
_diffrn_reflns_point_group_measured_fraction_full 0.999
_diffrn_reflns_point_group_measured_fraction_max 0.978
_diffrn_reflns_theta_full 67.684
_diffrn_reflns_theta_max 72.676
_diffrn_reflns_theta_min 4.817
_diffrn_source 'Enhance (Cu) X-ray Source'
_exptl_absorpt_coefficient_mu 6.788
_exptl_absorpt_correction_T_max 1.00000
_exptl_absorpt_correction_T_min 0.22375
_exptl_absorpt_correction_type multi-scan
_exptl_absorpt_process_details
;
CrysAlisPro, Agilent Technologies,
Version 1.171.37.35 (release 13-08-2014 CrysAlis171 .NET)
(compiled Aug 13 2014,18:06:01)
Empirical absorption correction using spherical harmonics,
 implemented in SCALE3 ABSPACK scaling algorithm.
;
_exptl_crystal_colour 'dull reddish red'
_exptl_crystal_colour_lustre dull
_exptl_crystal_colour_modifier reddish
_exptl_crystal_colour_primary red
_exptl_crystal_density_diffrn 1.417
_exptl_crystal_description plate
_exptl_crystal_F_000 514
_exptl_crystal_size_max 0.5
_exptl_crystal_size_mid 0.3
_exptl_crystal_size_min 0.2
_refine_diff_density_max 0.628
_refine_diff_density_min -1.140
_refine_diff_density_rms 0.102
_refine_ls_extinction_method none
_refine_ls_goodness_of_fit_ref 1.035
_refine_ls_hydrogen_treatment constr
_refine_ls_matrix_type full
_refine_ls_number_parameters 255
_refine_ls_number_reflns 4516
_refine_ls_number_restraints 0
_refine_ls_restrained_S_all 1.035
_refine_ls_R_factor_all 0.0466
_refine_ls_R_factor_gt 0.0422
_refine_ls_shift/su_max 0.000
_refine_ls_shift/su_mean 0.000
_refine_ls_structure_factor_coef Fsqd
_refine_ls_weighting_details 'w=1/[\s^2^(Fo^2^)+(0.0803P)^2^+0.1907P] where P=(Fo^2^+2Fc^2^)/3'
_refine_ls_weighting_scheme calc
_refine_ls_wR_factor_gt 0.1138
_refine_ls_wR_factor_ref 0.1200
_reflns_Friedel_coverage 0.000
_reflns_number_gt 3970
_reflns_number_total 4516
_reflns_threshold_expression 'I > 2\s(I)'
_cod_data_source_file c8ob01997e2.cif
_cod_data_source_block wyh-mzl-cat-3-dcm
_cod_depositor_comments 'Adding full bibliography for 7156441--7156442.cif.'
_cod_original_cell_volume 1160.72(11)
_cod_database_code 7156441
_shelx_shelxl_version_number 2014/7
_shelx_space_group_comment
;
The symmetry employed for this shelxl refinement is uniquely defined
by the following loop, which should always be used as a source of
symmetry information in preference to the above space-group names.
They are only intended as comments.
;
_reflns_odcompleteness_completeness 99.88
_reflns_odcompleteness_iscentric 1
_reflns_odcompleteness_theta 66.97
_olex2_refinement_description
;
1. Fixed Uiso
 At 1.2 times of:
  All C(H) groups, All C(H,H) groups
 At 1.5 times of:
  All C(H,H,H) groups
2.a Ternary CH refined with riding coordinates:
 C007(H007), C008(H008)
2.b Secondary CH2 refined with riding coordinates:
 C00C(H00A,H00B), C00D(H00C,H00D), C00F(H00F,H00G), C00G(H00H,H00I), C00H(H00J,
 H00K), C00K(H00P,H00Q), C00L(H00R,H00S), C00M(H00T,H00U), C00N(H00V,H00W),
 C00O(H00X,H00Y)
2.c Aromatic/amide H refined with riding coordinates:
 C00E(H00E), C00I(H00L), C00Q(H00), C00R(H0AA), C00S(H1AA)
2.d Idealised Me refined as rotating group:
 C00J(H00M,H00N,H00O), C00P(H00Z,H,HA)
;
_olex2_date_sample_data_collection 2017-10-26
_olex2_submission_special_instructions 'No special instructions were received'

loop_
_space_group_symop_operation_xyz
'x, y, z'
'-x, -y, -z'

loop_
_atom_site_label
_atom_site_type_symbol
_atom_site_fract_x
_atom_site_fract_y
_atom_site_fract_z
_atom_site_U_iso_or_equiv
_atom_site_adp_type
_atom_site_occupancy
_atom_site_site_symmetry_order
_atom_site_calc_flag
_atom_site_refinement_flags_posn
Rh01 Rh 0.46183(3) 0.45072(2) 0.57761(2) 0.03146(12) Uani 1 1 d .
P002 P 0.38710(10) 0.35464(8) 0.73764(5) 0.03214(19) Uani 1 1 d .
O003 O 0.6155(4) 0.5247(3) 0.61724(18) 0.0474(6) Uani 1 1 d .
O004 O 0.2599(3) 0.6484(3) 0.61831(17) 0.0448(6) Uani 1 1 d .
O005 O 0.3291(3) 0.7400(3) 0.47720(18) 0.0500(7) Uani 1 1 d .
O006 O 0.6877(4) 0.6135(3) 0.47498(19) 0.0517(7) Uani 1 1 d .
C007 C 0.1834(4) 0.4736(4) 0.8230(2) 0.0397(7) Uani 1 1 d .
H007 H 0.1674 0.4236 0.8821 0.048 Uiso 1 1 calc R
C008 C 0.5469(4) 0.3234(4) 0.8009(2) 0.0398(7) Uani 1 1 d .
H008 H 0.5611 0.4150 0.7971 0.048 Uiso 1 1 calc R
C009 C 0.3708(4) 0.1787(3) 0.7382(2) 0.0392(7) Uani 1 1 d .
C00A C 0.2360(5) 0.7464(4) 0.5609(2) 0.0466(8) Uani 1 1 d .
C00B C 0.6955(5) 0.5857(4) 0.5588(3) 0.0503(9) Uani 1 1 d .
C00C C 0.1813(5) 0.6199(4) 0.8473(2) 0.0466(8) Uani 1 1 d .
H00A H 0.2698 0.6031 0.8771 0.056 Uiso 1 1 calc R
H00B H 0.2058 0.6677 0.7889 0.056 Uiso 1 1 calc R
C00D C 0.0365(4) 0.4975(4) 0.7830(3) 0.0505(9) Uani 1 1 d .
H00C H 0.0357 0.4042 0.7712 0.061 Uiso 1 1 calc R
H00D H 0.0531 0.5424 0.7226 0.061 Uiso 1 1 calc R
C00E C 0.3085(5) 0.1200(4) 0.8216(3) 0.0519(9) Uani 1 1 d .
H00E H 0.2692 0.1715 0.8802 0.062 Uiso 1 1 calc R
C00F C 0.5023(5) 0.3012(5) 0.9051(3) 0.0560(10) Uani 1 1 d .
H00F H 0.4825 0.2131 0.9149 0.067 Uiso 1 1 calc R
H00G H 0.3969 0.3821 0.9374 0.067 Uiso 1 1 calc R
C00G C 0.7196(5) 0.2129(5) 0.7469(3) 0.0613(11) Uani 1 1 d .
H00H H 0.7150 0.1187 0.7447 0.074 Uiso 1 1 calc R
H00I H 0.7500 0.2404 0.6819 0.074 Uiso 1 1 calc R
C00H C 0.0100(6) 0.7184(4) 0.9139(3) 0.0618(11) Uani 1 1 d .
H00J H -0.0071 0.6764 0.9752 0.074 Uiso 1 1 calc R
H00K H 0.0106 0.8124 0.9237 0.074 Uiso 1 1 calc R
C00I C 0.3056(6) -0.0181(5) 0.8164(4) 0.0605(11) Uani 1 1 d .
H00L H 0.2566 -0.0545 0.8712 0.073 Uiso 1 1 calc R
C00J C 0.0812(6) 0.8861(5) 0.5958(3) 0.0766(15) Uani 1 1 d .
H00M H -0.0124 0.8823 0.5790 0.115 Uiso 1 1 calc GR
H00N H 0.1048 0.9661 0.5668 0.115 Uiso 1 1 calc GR
H00O H 0.0522 0.8992 0.6638 0.115 Uiso 1 1 calc GR
C00K C -0.1348(5) 0.5950(5) 0.8523(3) 0.0651(11) Uani 1 1 d .
H00P H -0.2254 0.6116 0.8241 0.078 Uiso 1 1 calc R
H00Q H -0.1559 0.5463 0.9106 0.078 Uiso 1 1 calc R
C00L C -0.1364(6) 0.7401(5) 0.8755(3) 0.0690(12) Uani 1 1 d .
H00R H -0.1279 0.7935 0.8183 0.083 Uiso 1 1 calc R
H00S H -0.2434 0.7973 0.9224 0.083 Uiso 1 1 calc R
C00M C 0.8542(5) 0.2000(6) 0.7915(4) 0.0736(14) Uani 1 1 d .
H00T H 0.9588 0.1179 0.7598 0.088 Uiso 1 1 calc R
H00U H 0.8760 0.2871 0.7808 0.088 Uiso 1 1 calc R
C00N C 0.6377(6) 0.2892(6) 0.9495(3) 0.0700(12) Uani 1 1 d .
H00V H 0.6413 0.3837 0.9520 0.084 Uiso 1 1 calc R
H00W H 0.6085 0.2609 1.0145 0.084 Uiso 1 1 calc R
C00O C 0.8096(6) 0.1804(6) 0.8950(4) 0.0845(17) Uani 1 1 d .
H00X H 0.8947 0.1878 0.9200 0.101 Uiso 1 1 calc R
H00Y H 0.8131 0.0834 0.9050 0.101 Uiso 1 1 calc R
C00P C 0.8156(7) 0.6276(7) 0.5907(4) 0.0882(18) Uani 1 1 d .
H00Z H 0.7512 0.7063 0.6390 0.132 Uiso 1 1 calc GR
H H 0.8832 0.6579 0.5373 0.132 Uiso 1 1 calc GR
HA H 0.8889 0.5454 0.6162 0.132 Uiso 1 1 calc GR
C00Q C 0.4372(9) 0.0955(5) 0.6534(3) 0.0853(18) Uani 1 1 d .
H00 H 0.4859 0.1305 0.5978 0.102 Uiso 1 1 calc R
C00R C 0.4327(9) -0.0410(6) 0.6498(4) 0.0957(19) Uani 1 1 d .
H0AA H 0.4698 -0.0926 0.5914 0.115 Uiso 1 1 calc R
C00S C 0.3739(8) -0.0983(5) 0.7317(4) 0.0908(18) Uani 1 1 d .
H1AA H 0.3806 -0.1926 0.7298 0.109 Uiso 1 1 calc R

loop_
_atom_site_aniso_label
_atom_site_aniso_U_11
_atom_site_aniso_U_22
_atom_site_aniso_U_33
_atom_site_aniso_U_23
_atom_site_aniso_U_13
_atom_site_aniso_U_12
Rh01 0.03968(18) 0.03175(16) 0.02319(17) 0.00261(10) -0.00774(12) -0.01602(12)
P002 0.0385(4) 0.0323(4) 0.0253(4) 0.0020(3) -0.0063(3) -0.0164(3)
O003 0.0593(15) 0.0638(16) 0.0359(13) 0.0068(11) -0.0198(12) -0.0381(14)
O004 0.0474(13) 0.0362(12) 0.0320(12) 0.0036(10) -0.0036(10) -0.0046(10)
O005 0.0584(15) 0.0337(12) 0.0334(13) 0.0036(10) -0.0036(11) -0.0022(11)
O006 0.0699(17) 0.0728(18) 0.0374(14) 0.0069(12) -0.0191(13) -0.0517(16)
C007 0.0453(18) 0.0390(16) 0.0298(16) 0.0022(13) -0.0035(14) -0.0177(14)
C008 0.0451(18) 0.0444(17) 0.0345(17) 0.0040(13) -0.0123(14) -0.0224(15)
C009 0.0431(17) 0.0352(15) 0.0405(17) 0.0019(13) -0.0105(14) -0.0185(13)
C00A 0.053(2) 0.0425(18) 0.0345(18) 0.0000(14) -0.0113(16) -0.0115(15)
C00B 0.057(2) 0.061(2) 0.0402(19) -0.0032(16) -0.0116(17) -0.0319(19)
C00C 0.059(2) 0.0410(18) 0.0374(18) -0.0019(14) -0.0102(16) -0.0204(16)
C00D 0.0438(19) 0.054(2) 0.050(2) -0.0019(17) -0.0070(17) -0.0207(16)
C00E 0.063(2) 0.049(2) 0.046(2) 0.0045(16) -0.0066(18) -0.0315(18)
C00F 0.062(2) 0.066(2) 0.038(2) 0.0075(17) -0.0203(18) -0.0202(19)
C00G 0.050(2) 0.070(3) 0.050(2) -0.008(2) -0.0147(18) -0.0100(19)
C00H 0.077(3) 0.046(2) 0.042(2) -0.0066(17) -0.004(2) -0.0143(19)
C00I 0.064(2) 0.054(2) 0.071(3) 0.018(2) -0.014(2) -0.038(2)
C00J 0.079(3) 0.058(3) 0.046(2) 0.0061(19) -0.006(2) 0.008(2)
C00K 0.040(2) 0.073(3) 0.065(3) 0.005(2) 0.0001(19) -0.0170(19)
C00L 0.059(2) 0.059(3) 0.058(3) -0.002(2) 0.002(2) -0.006(2)
C00M 0.046(2) 0.083(3) 0.085(4) -0.022(3) -0.023(2) -0.015(2)
C00N 0.076(3) 0.086(3) 0.053(2) 0.000(2) -0.033(2) -0.027(3)
C00O 0.069(3) 0.097(4) 0.084(4) -0.017(3) -0.048(3) -0.009(3)
C00P 0.101(4) 0.147(5) 0.059(3) 0.006(3) -0.028(3) -0.090(4)
C00Q 0.158(5) 0.055(3) 0.051(3) -0.002(2) -0.010(3) -0.066(3)
C00R 0.161(6) 0.072(3) 0.064(3) -0.009(3) -0.013(3) -0.070(4)
C00S 0.143(5) 0.057(3) 0.089(4) 0.002(3) -0.018(4) -0.067(3)

loop_
_atom_type_symbol
_atom_type_description
_atom_type_scat_dispersion_real
_atom_type_scat_dispersion_imag
_atom_type_scat_source
C C 0.0181 0.0091 'International Tables Vol C Tables 4.2.6.8 and 6.1.1.4'
H H 0.0000 0.0000 'International Tables Vol C Tables 4.2.6.8 and 6.1.1.4'
O O 0.0492 0.0322 'International Tables Vol C Tables 4.2.6.8 and 6.1.1.4'
P P 0.2955 0.4335 'International Tables Vol C Tables 4.2.6.8 and 6.1.1.4'
Rh Rh 0.0927 3.6045 'International Tables Vol C Tables 4.2.6.8 and 6.1.1.4'

loop_
_geom_angle_atom_site_label_1
_geom_angle_atom_site_label_2
_geom_angle_atom_site_label_3
_geom_angle
_geom_angle_site_symmetry_1
_geom_angle_site_symmetry_3
Rh01 Rh01 P002 178.38(2) 2_666 .
O003 Rh01 Rh01 87.09(7) . 2_666
O003 Rh01 P002 91.36(7) . .
O003 Rh01 O005 89.07(12) . 2_666
O003 Rh01 O006 174.15(9) . 2_666
O004 Rh01 Rh01 86.79(7) . 2_666
O004 Rh01 P002 92.77(7) . .
O004 Rh01 O003 90.95(12) . .
O004 Rh01 O005 174.00(8) . 2_666
O004 Rh01 O006 88.25(12) . 2_666
O005 Rh01 Rh01 87.22(7) 2_666 2_666
O005 Rh01 P002 93.23(7) 2_666 .
O006 Rh01 Rh01 87.09(7) 2_666 2_666
O006 Rh01 P002 94.46(8) 2_666 .
O006 Rh01 O005 91.13(12) 2_666 2_666
C007 P002 Rh01 115.78(11) . .
C008 P002 Rh01 112.27(11) . .
C008 P002 C007 104.06(15) . .
C009 P002 Rh01 116.05(11) . .
C009 P002 C007 103.40(15) . .
C009 P002 C008 103.84(15) . .
C00B O003 Rh01 119.9(2) . .
C00A O004 Rh01 120.3(2) . .
C00A O005 Rh01 119.1(2) . 2_666
C00B O006 Rh01 119.3(2) . 2_666
P002 C007 H007 108.1 . .
C00C C007 P002 112.4(2) . .
C00C C007 H007 108.1 . .
C00D C007 P002 109.6(2) . .
C00D C007 H007 108.1 . .
C00D C007 C00C 110.4(3) . .
P002 C008 H008 103.9 . .
C00F C008 P002 118.9(2) . .
C00F C008 H008 103.9 . .
C00F C008 C00G 112.3(3) . .
C00G C008 P002 111.8(2) . .
C00G C008 H008 103.9 . .
C00E C009 P002 122.9(3) . .
C00Q C009 P002 118.3(3) . .
C00Q C009 C00E 118.5(3) . .
O004 C00A O005 126.6(3) . .
O004 C00A C00J 116.7(3) . .
O005 C00A C00J 116.7(3) . .
O003 C00B O006 126.5(3) . .
O003 C00B C00P 116.9(4) . .
O006 C00B C00P 116.5(4) . .
C007 C00C H00A 109.3 . .
C007 C00C H00B 109.3 . .
H00A C00C H00B 108.0 . .
C00H C00C C007 111.5(3) . .
C00H C00C H00A 109.3 . .
C00H C00C H00B 109.3 . .
C007 C00D H00C 109.4 . .
C007 C00D H00D 109.4 . .
C007 C00D C00K 111.0(3) . .
H00C C00D H00D 108.0 . .
C00K C00D H00C 109.4 . .
C00K C00D H00D 109.4 . .
C009 C00E H00E 120.2 . .
C009 C00E C00I 119.6(4) . .
C00I C00E H00E 120.2 . .
C008 C00F H00F 108.8 . .
C008 C00F H00G 108.8 . .
C008 C00F C00N 113.6(3) . .
H00F C00F H00G 107.7 . .
C00N C00F H00F 108.8 . .
C00N C00F H00G 108.8 . .
C008 C00G H00H 109.2 . .
C008 C00G H00I 109.2 . .
H00H C00G H00I 107.9 . .
C00M C00G C008 112.2(3) . .
C00M C00G H00H 109.2 . .
C00M C00G H00I 109.2 . .
C00C C00H H00J 109.1 . .
C00C C00H H00K 109.1 . .
H00J C00H H00K 107.8 . .
C00L C00H C00C 112.4(3) . .
C00L C00H H00J 109.1 . .
C00L C00H H00K 109.1 . .
C00E C00I H00L 119.8 . .
C00S C00I C00E 120.4(4) . .
C00S C00I H00L 119.8 . .
C00A C00J H00M 109.5 . .
C00A C00J H00N 109.5 . .
C00A C00J H00O 109.5 . .
H00M C00J H00N 109.5 . .
H00M C00J H00O 109.5 . .
H00N C00J H00O 109.5 . .
C00D C00K H00P 109.4 . .
C00D C00K H00Q 109.4 . .
H00P C00K H00Q 108.0 . .
C00L C00K C00D 111.1(3) . .
C00L C00K H00P 109.4 . .
C00L C00K H00Q 109.4 . .
C00H C00L C00K 111.0(4) . .
C00H C00L H00R 109.4 . .
C00H C00L H00S 109.4 . .
C00K C00L H00R 109.4 . .
C00K C00L H00S 109.4 . .
H00R C00L H00S 108.0 . .
C00G C00M H00T 108.7 . .
C00G C00M H00U 108.7 . .
H00T C00M H00U 107.6 . .
C00O C00M C00G 114.1(4) . .
C00O C00M H00T 108.7 . .
C00O C00M H00U 108.7 . .
C00F C00N H00V 109.2 . .
C00F C00N H00W 109.2 . .
H00V C00N H00W 107.9 . .
C00O C00N C00F 112.0(4) . .
C00O C00N H00V 109.2 . .
C00O C00N H00W 109.2 . .
C00M C00O C00N 113.4(4) . .
C00M C00O H00X 108.9 . .
C00M C00O H00Y 108.9 . .
C00N C00O H00X 108.9 . .
C00N C00O H00Y 108.9 . .
H00X C00O H00Y 107.7 . .
C00B C00P H00Z 109.5 . .
C00B C00P H 109.5 . .
C00B C00P HA 109.5 . .
H00Z C00P H 109.5 . .
H00Z C00P HA 109.5 . .
H C00P HA 109.5 . .
C009 C00Q H00 119.5 . .
C009 C00Q C00R 121.0(5) . .
C00R C00Q H00 119.5 . .
C00Q C00R H0AA 120.0 . .
C00S C00R C00Q 120.0(5) . .
C00S C00R H0AA 120.0 . .
C00I C00S C00R 120.2(4) . .
C00I C00S H1AA 119.9 . .
C00R C00S H1AA 119.9 . .

loop_
_geom_bond_atom_site_label_1
_geom_bond_atom_site_label_2
_geom_bond_distance
_geom_bond_site_symmetry_2
Rh01 Rh01 2.4537(4) 2_666
Rh01 P002 2.4988(8) .
Rh01 O003 2.045(2) .
Rh01 O004 2.044(2) .
Rh01 O005 2.056(2) 2_666
Rh01 O006 2.054(2) 2_666
P002 C007 1.846(3) .
P002 C008 1.846(3) .
P002 C009 1.839(3) .
O003 C00B 1.253(5) .
O004 C00A 1.250(4) .
O005 Rh01 2.056(2) 2_666
O005 C00A 1.257(4) .
O006 Rh01 2.054(2) 2_666
O006 C00B 1.262(5) .
C007 H007 0.9800 .
C007 C00C 1.531(5) .
C007 C00D 1.527(5) .
C008 H008 0.9800 .
C008 C00F 1.493(5) .
C008 C00G 1.502(5) .
C009 C00E 1.395(5) .
C009 C00Q 1.377(5) .
C00A C00J 1.500(5) .
C00B C00P 1.505(5) .
C00C H00A 0.9700 .
C00C H00B 0.9700 .
C00C C00H 1.517(5) .
C00D H00C 0.9700 .
C00D H00D 0.9700 .
C00D C00K 1.530(5) .
C00E H00E 0.9300 .
C00E C00I 1.411(5) .
C00F H00F 0.9700 .
C00F H00G 0.9700 .
C00F C00N 1.504(5) .
C00G H00H 0.9700 .
C00G H00I 0.9700 .
C00G C00M 1.497(5) .
C00H H00J 0.9700 .
C00H H00K 0.9700 .
C00H C00L 1.512(6) .
C00I H00L 0.9300 .
C00I C00S 1.361(7) .
C00J H00M 0.9600 .
C00J H00N 0.9600 .
C00J H00O 0.9600 .
C00K H00P 0.9700 .
C00K H00Q 0.9700 .
C00K C00L 1.516(6) .
C00L H00R 0.9700 .
C00L H00S 0.9700 .
C00M H00T 0.9700 .
C00M H00U 0.9700 .
C00M C00O 1.478(8) .
C00N H00V 0.9700 .
C00N H00W 0.9700 .
C00N C00O 1.493(6) .
C00O H00X 0.9700 .
C00O H00Y 0.9700 .
C00P H00Z 0.9600 .
C00P H 0.9600 .
C00P HA 0.9600 .
C00Q H00 0.9300 .
C00Q C00R 1.398(6) .
C00R H0AA 0.9300 .
C00R C00S 1.362(8) .
C00S H1AA 0.9300 .
